data_7133708
loop_
_publ_author_name
'Keshri, Santosh Kumar'
'Kapur, Manmohan'

_publ_section_title
;
 Room temperature C-O bond cleavage of vinyl cyclic synthons <i>via</i> a
 metallaphotoredox approach.
;
_journal_issue 79
_journal_name_full 'Chemical communications (Cambridge, England)'
_journal_page_first 11164
_journal_page_last 11167
_journal_paper_doi 10.1039/d4cc02815e
_journal_volume 60
_journal_year 2024
_chemical_formula_moiety 'C21 H19 Br N2 O2'
_chemical_formula_sum 'C21 H19 Br N2 O2'
_chemical_formula_weight 411.29
_space_group_crystal_system monoclinic
_space_group_IT_number 15
_space_group_name_Hall '-C 2yc'
_space_group_name_H-M_alt 'C 1 2/c 1'
_atom_sites_solution_hydrogens mixed
_audit_creation_date 2024-04-17
_audit_creation_method
;
Olex2 1.5
(compiled 2023.08.24 svn.re1ec1418 for OlexSys, GUI svn.r6817)
;
_audit_update_record
;
2024-04-18 deposited with the CCDC.	2024-09-10 downloaded from the CCDC.
;
_cell_angle_alpha 90
_cell_angle_beta 110.050(12)
_cell_angle_gamma 90
_cell_formula_units_Z 8
_cell_length_a 29.287(7)
_cell_length_b 8.8974(18)
_cell_length_c 14.848(3)
_cell_measurement_temperature 140(2)
_cell_volume 3634.6(14)
_computing_molecular_graphics 'Olex2 1.5 (Dolomanov et al., 2009)'
_computing_publication_material 'Olex2 1.5 (Dolomanov et al., 2009)'
_computing_structure_refinement 'SHELXL 2018/3 (Sheldrick, 2015)'
_computing_structure_solution 'SHELXT 2018/2 (Sheldrick, 2018)'
_diffrn_ambient_temperature 140.00
_diffrn_measured_fraction_theta_full 0.996
_diffrn_measured_fraction_theta_max 0.994
_diffrn_radiation_type MoK\a
_diffrn_radiation_wavelength 0.71073
_diffrn_reflns_av_R_equivalents 0.1291
_diffrn_reflns_av_unetI/netI 0.0732
_diffrn_reflns_Laue_measured_fraction_full 0.996
_diffrn_reflns_Laue_measured_fraction_max 0.994
_diffrn_reflns_limit_h_max 38
_diffrn_reflns_limit_h_min -38
_diffrn_reflns_limit_k_max 11
_diffrn_reflns_limit_k_min -11
_diffrn_reflns_limit_l_max 19
_diffrn_reflns_limit_l_min -19
_diffrn_reflns_number 39175
_diffrn_reflns_point_group_measured_fraction_full 0.996
_diffrn_reflns_point_group_measured_fraction_max 0.994
_diffrn_reflns_theta_full 25.242
_diffrn_reflns_theta_max 27.986
_diffrn_reflns_theta_min 2.406
_exptl_absorpt_coefficient_mu 2.280
_exptl_crystal_density_diffrn 1.503
_exptl_crystal_F_000 1680
_refine_diff_density_max 1.588
_refine_diff_density_min -0.701
_refine_diff_density_rms 0.103
_refine_ls_extinction_method none
_refine_ls_goodness_of_fit_ref 1.113
_refine_ls_hydrogen_treatment mixed
_refine_ls_matrix_type full
_refine_ls_number_parameters 260
_refine_ls_number_reflns 4360
_refine_ls_number_restraints 26
_refine_ls_restrained_S_all 1.110
_refine_ls_R_factor_all 0.1572
_refine_ls_R_factor_gt 0.0967
_refine_ls_shift/su_max 0.000
_refine_ls_shift/su_mean 0.000
_refine_ls_structure_factor_coef Fsqd
_refine_ls_weighting_details 'w=1/[\s^2^(Fo^2^)+(0.0587P)^2^+40.8022P] where P=(Fo^2^+2Fc^2^)/3'
_refine_ls_weighting_scheme calc
_refine_ls_wR_factor_gt 0.2100
_refine_ls_wR_factor_ref 0.2374
_reflns_Friedel_coverage 0.000
_reflns_number_gt 2580
_reflns_number_total 4360
_reflns_threshold_expression 'I > 2\s(I)'
_cod_data_source_file d4cc02815e2.cif
_cod_data_source_block f2_a
_cod_depositor_comments 'Adding full bibliography for 7133708.cif.'
_cod_original_cell_volume 3634.4(14)
_cod_database_code 7133708
_shelx_shelxl_version_number 2018/3
_shelx_space_group_comment
;
The symmetry employed for this shelxl refinement is uniquely defined
by the following loop, which should always be used as a source of
symmetry information in preference to the above space-group names.
They are only intended as comments.
;
_olex2_refinement_description
;
1. Fixed Uiso
 At 1.2 times of:
  All C(H) groups, All C(H,H) groups
 At 1.5 times of:
  All C(H,H,H) groups, All O(H,H) groups
2. Restrained distances
 C2-C3 \\sim C2-C3A
 with sigma of 0.02
 C3-C5 \\sim C3A-C5
 with sigma of 0.02
 O1-C5 \\sim O1-C5A
 with sigma of 0.02
 C3-C5 \\sim C3-C5A
 with sigma of 0.02
 C5-C3A \\sim C5A-C3A
 with sigma of 0.02
3. Uiso/Uaniso restraints and constraints
Uanis(C5) \\sim Ueq: with sigma of 0.001 and sigma for terminal atoms of 0.002
Uanis(C5A) \\sim Ueq, Uanis(C5) \\sim Ueq: with sigma of 0.001 and sigma for
terminal atoms of 0.002
Uanis(C5A) \\sim Ueq: with sigma of 0.001 and sigma for terminal atoms of 0.002
Uanis(C2) \\sim Ueq: with sigma of 0.001 and sigma for terminal atoms of 0.002
Uanis(C3A) \\sim Ueq: with sigma of 0.001 and sigma for terminal atoms of 0.002
4. Others
 Sof(H2B)=Sof(C3A)=Sof(H3A)=1-FVAR(1)
 Sof(H2A)=Sof(C3)=Sof(H3)=FVAR(1)
 Sof(H1BB)=Sof(C5A)=Sof(H5AA)=Sof(H5AB)=1-FVAR(2)
 Sof(H1AA)=Sof(C5)=Sof(H5A)=Sof(H5B)=FVAR(2)
5.a Secondary CH2 refined with riding coordinates:
 C1(H1A,H1B), C5(H5A,H5B), C5A(H5AA,H5AB)
5.b Aromatic/amide H refined with riding coordinates:
 C008(H008), C00C(H00C), C00D(H00D), C00F(H00F), C00G(H00G), C00J(H00J),
 C00K(H00K), C00L(H00L), C2(H2A), C2(H2B), C3(H3), C3A(H3A)
5.c Tetrahedral OH refined with riding coordinates:
 O1(H1AA), O1(H1BB)
5.d Idealised Me refined as rotating group:
 C00M(H00A,H00B,H00E)
;
_olex2_submission_special_instructions 'No special instructions were received'

loop_
_space_group_symop_operation_xyz
'x, y, z'
'-x, y, -z+1/2'
'x+1/2, y+1/2, z'
'-x+1/2, y+1/2, -z+1/2'
'-x, -y, -z'
'x, -y, z-1/2'
'-x+1/2, -y+1/2, -z'
'x+1/2, -y+1/2, z-1/2'

loop_
_atom_site_label
_atom_site_type_symbol
_atom_site_fract_x
_atom_site_fract_y
_atom_site_fract_z
_atom_site_U_iso_or_equiv
_atom_site_adp_type
_atom_site_occupancy
_atom_site_site_symmetry_order
_atom_site_calc_flag
_atom_site_refinement_flags_posn
_atom_site_refinement_flags_adp
_atom_site_refinement_flags_occupancy
_atom_site_disorder_assembly
_atom_site_disorder_group
Br01 Br 0.40870(3) 0.66804(14) 0.09904(6) 0.0755(4) Uani 1 1 d . . . . .
N002 N 0.65481(19) 0.6993(8) 0.2337(5) 0.0472(16) Uani 1 1 d . . . . .
N003 N 0.69606(19) 0.5639(7) 0.4017(4) 0.0439(14) Uani 1 1 d . . . . .
O004 O 0.6372(2) 0.7860(9) 0.0829(4) 0.087(2) Uani 1 1 d . . . . .
C005 C 0.7782(2) 0.6275(7) 0.4065(5) 0.0408(16) Uani 1 1 d . . . . .
C006 C 0.5710(2) 0.7244(9) 0.1347(5) 0.0446(17) Uani 1 1 d . . . . .
C007 C 0.5513(2) 0.5787(8) 0.1300(5) 0.0409(15) Uani 1 1 d . . . . .
C008 C 0.8064(2) 0.6970(8) 0.3581(6) 0.0508(18) Uani 1 1 d . . . . .
H008 H 0.840777 0.696775 0.386350 0.061 Uiso 1 1 calc R U . . .
C009 C 0.7266(2) 0.6301(7) 0.3610(5) 0.0386(15) Uani 1 1 d . . . . .
C00A C 0.6244(2) 0.7376(9) 0.1473(5) 0.0498(18) Uani 1 1 d . . . . .
C00B C 0.7058(2) 0.7021(8) 0.2711(5) 0.0424(16) Uani 1 1 d . . . . .
C00C C 0.5021(2) 0.5645(10) 0.1185(5) 0.0505(18) Uani 1 1 d . . . . .
H00C H 0.487669 0.467916 0.113565 0.061 Uiso 1 1 calc R U . . .
C00D C 0.7966(2) 0.5568(9) 0.4955(5) 0.0522(18) Uani 1 1 d . . . . .
H00D H 0.830742 0.553061 0.527967 0.063 Uiso 1 1 calc R U . . .
C00E C 0.4754(2) 0.6898(11) 0.1144(5) 0.054(2) Uani 1 1 d . . . . .
C00F C 0.7155(3) 0.5007(10) 0.4850(6) 0.056(2) Uani 1 1 d . . . . .
H00F H 0.694474 0.456166 0.513913 0.067 Uiso 1 1 calc R U . . .
C00G C 0.7852(3) 0.7640(9) 0.2722(6) 0.0532(19) Uani 1 1 d . . . . .
H00G H 0.805243 0.810438 0.241606 0.064 Uiso 1 1 calc R U . . .
C00H C 0.5429(3) 0.8509(9) 0.1284(6) 0.059(2) Uani 1 1 d . . . . .
C00J C 0.7347(2) 0.7672(9) 0.2268(6) 0.0511(18) Uani 1 1 d . . . . .
H00J H 0.720693 0.813871 0.165964 0.061 Uiso 1 1 calc R U . . .
C00K C 0.7666(3) 0.4941(10) 0.5356(6) 0.060(2) Uani 1 1 d . . . . .
H00K H 0.779057 0.446447 0.596430 0.072 Uiso 1 1 calc R U . . .
C00L C 0.4942(3) 0.8323(11) 0.1191(5) 0.062(2) Uani 1 1 d . . . . .
H00L H 0.474127 0.917524 0.115956 0.074 Uiso 1 1 calc R U . . .
C00M C 0.5814(3) 0.4406(10) 0.1338(7) 0.070(2) Uani 1 1 d . . . . .
H00A H 0.598514 0.412803 0.200807 0.104 Uiso 1 1 calc R U . . .
H00B H 0.605155 0.461025 0.102192 0.104 Uiso 1 1 calc R U . . .
H00E H 0.560193 0.357711 0.100829 0.104 Uiso 1 1 calc R U . . .
C1 C 0.5633(4) 1.0069(11) 0.1341(9) 0.095(4) Uani 1 1 d . . . . .
H1A H 0.535994 1.078721 0.109407 0.115 Uiso 1 1 calc R U . . .
H1B H 0.583006 1.012978 0.091739 0.115 Uiso 1 1 calc R U . . .
O1 O 0.5588(3) 1.1991(9) 0.4048(5) 0.107(3) Uani 1 1 d D . . . .
H1AA H 0.585762 1.211864 0.448496 0.160 Uiso 0.31(3) 1 calc R U P A 1
H1BB H 0.571747 1.197961 0.464825 0.160 Uiso 0.69(3) 1 calc R U P A 2
C2 C 0.5948(8) 1.055(2) 0.2352(15) 0.169(7) Uani 1 1 d D U . . .
H2A H 0.621559 0.987649 0.251101 0.203 Uiso 0.45(3) 1 calc R U P B 1
H2B H 0.626014 1.018375 0.272621 0.203 Uiso 0.55(3) 1 calc R U P B 2
C3 C 0.6051(7) 1.147(3) 0.3177(15) 0.084(11) Uani 0.45(3) 1 d D . P A 1
H3 H 0.635498 1.148871 0.368694 0.100 Uiso 0.45(3) 1 calc R U P B 1
C5 C 0.5628(11) 1.239(3) 0.3145(16) 0.055(9) Uani 0.31(3) 1 d D U P A 1
H5A H 0.569140 1.347508 0.310770 0.065 Uiso 0.31(3) 1 calc R U P A 1
H5B H 0.533349 1.210148 0.260249 0.065 Uiso 0.31(3) 1 calc R U P A 1
C3A C 0.5668(10) 1.166(3) 0.260(2) 0.123(11) Uani 0.55(3) 1 d D U P A 2
H3A H 0.535665 1.201119 0.221362 0.147 Uiso 0.55(3) 1 calc R U P B 2
C5A C 0.5957(10) 1.221(3) 0.362(2) 0.137(10) Uani 0.69(3) 1 d D U P A 2
H5AA H 0.624903 1.158900 0.393254 0.164 Uiso 0.69(3) 1 calc R U P A 2
H5AB H 0.605265 1.328151 0.363103 0.164 Uiso 0.69(3) 1 calc R U P A 2
H002 H 0.6444(19) 0.686(6) 0.269(4) 0.011(14) Uiso 1 1 d . . . . .

loop_
_atom_site_aniso_label
_atom_site_aniso_U_11
_atom_site_aniso_U_22
_atom_site_aniso_U_33
_atom_site_aniso_U_23
_atom_site_aniso_U_13
_atom_site_aniso_U_12
Br01 0.0337(4) 0.1425(10) 0.0523(5) 0.0039(5) 0.0170(3) 0.0101(5)
N002 0.032(3) 0.068(5) 0.047(3) 0.014(3) 0.020(3) 0.005(3)
N003 0.039(3) 0.053(4) 0.043(3) 0.008(3) 0.018(2) 0.002(3)
O004 0.046(3) 0.155(7) 0.063(4) 0.047(4) 0.021(3) -0.002(4)
C005 0.033(3) 0.035(4) 0.053(4) -0.009(3) 0.014(3) -0.004(3)
C006 0.036(3) 0.065(5) 0.035(3) 0.014(3) 0.014(3) 0.008(3)
C007 0.036(3) 0.048(4) 0.039(3) 0.003(3) 0.013(3) 0.006(3)
C008 0.036(3) 0.047(5) 0.070(5) -0.002(4) 0.020(3) -0.007(3)
C009 0.033(3) 0.039(4) 0.048(4) -0.003(3) 0.018(3) 0.002(3)
C00A 0.041(3) 0.069(5) 0.044(4) 0.009(4) 0.021(3) 0.000(3)
C00B 0.031(3) 0.048(4) 0.051(4) 0.002(3) 0.017(3) 0.004(3)
C00C 0.038(3) 0.072(5) 0.042(4) 0.007(4) 0.015(3) -0.001(4)
C00D 0.037(3) 0.054(5) 0.060(5) 0.000(4) 0.009(3) 0.003(3)
C00E 0.033(3) 0.100(7) 0.031(3) 0.014(4) 0.013(3) 0.009(4)
C00F 0.045(4) 0.071(6) 0.060(5) 0.013(4) 0.027(3) 0.007(4)
C00G 0.046(4) 0.057(5) 0.066(5) 0.001(4) 0.032(4) -0.014(4)
C00H 0.054(4) 0.051(5) 0.073(5) 0.017(4) 0.021(4) 0.007(4)
C00J 0.044(4) 0.053(5) 0.060(5) 0.012(4) 0.023(3) -0.002(3)
C00K 0.053(4) 0.064(5) 0.055(5) 0.015(4) 0.010(4) 0.013(4)
C00L 0.048(4) 0.078(6) 0.056(5) 0.012(5) 0.014(3) 0.021(5)
C00M 0.051(4) 0.070(6) 0.078(6) -0.005(5) 0.011(4) 0.016(4)
C1 0.081(7) 0.058(6) 0.143(10) 0.033(7) 0.032(7) 0.020(5)
O1 0.142(7) 0.116(6) 0.066(4) -0.009(4) 0.041(5) -0.034(5)
C2 0.170(7) 0.169(7) 0.169(7) 0.0002(10) 0.058(2) 0.0001(10)
C3 0.044(11) 0.081(18) 0.10(2) 0.041(15) -0.009(10) -0.008(11)
C5 0.055(9) 0.055(9) 0.055(9) -0.0004(10) 0.019(3) 0.0004(10)
C3A 0.123(11) 0.123(11) 0.122(11) 0.0000(10) 0.042(4) 0.0000(10)
C5A 0.137(10) 0.137(10) 0.137(10) -0.0003(10) 0.047(4) 0.0002(10)

loop_
_atom_type_symbol
_atom_type_description
_atom_type_scat_dispersion_real
_atom_type_scat_dispersion_imag
_atom_type_scat_source
C C 0.0033 0.0016 'International Tables Vol C Tables 4.2.6.8 and 6.1.1.4'
H H 0.0000 0.0000 'International Tables Vol C Tables 4.2.6.8 and 6.1.1.4'
Br Br -0.2901 2.4595 'International Tables Vol C Tables 4.2.6.8 and 6.1.1.4'
N N 0.0061 0.0033 'International Tables Vol C Tables 4.2.6.8 and 6.1.1.4'
O O 0.0106 0.0060 'International Tables Vol C Tables 4.2.6.8 and 6.1.1.4'

loop_
_geom_angle_atom_site_label_1
_geom_angle_atom_site_label_2
_geom_angle_atom_site_label_3
_geom_angle
_geom_angle_site_symmetry_1
_geom_angle_site_symmetry_3
_geom_angle_publ_flag
C00A N002 C00B 130.3(6) . . ?
C00A N002 H002 116(5) . . ?
C00B N002 H002 113(5) . . ?
C00F N003 C009 117.7(6) . . ?
C008 C005 C009 117.4(6) . . ?
C00D C005 C008 125.2(6) . . ?
C00D C005 C009 117.4(6) . . ?
C007 C006 C00A 117.7(6) . . ?
C00H C006 C007 121.6(6) . . ?
C00H C006 C00A 120.7(7) . . ?
C006 C007 C00M 121.7(6) . . ?
C00C C007 C006 118.4(6) . . ?
C00C C007 C00M 119.8(7) . . ?
C005 C008 H008 119.4 . . ?
C00G C008 C005 121.1(6) . . ?
C00G C008 H008 119.4 . . ?
N003 C009 C005 121.9(6) . . ?
N003 C009 C00B 118.2(5) . . ?
C00B C009 C005 119.9(6) . . ?
N002 C00A C006 114.9(6) . . ?
O004 C00A N002 124.1(6) . . ?
O004 C00A C006 121.0(6) . . ?
N002 C00B C009 115.0(6) . . ?
C00J C00B N002 124.6(7) . . ?
C00J C00B C009 120.5(6) . . ?
C007 C00C H00C 120.4 . . ?
C00E C00C C007 119.2(8) . . ?
C00E C00C H00C 120.4 . . ?
C005 C00D H00D 119.7 . . ?
C00K C00D C005 120.6(7) . . ?
C00K C00D H00D 119.7 . . ?
C00C C00E Br01 118.6(7) . . ?
C00C C00E C00L 122.8(7) . . ?
C00L C00E Br01 118.6(6) . . ?
N003 C00F H00F 118.0 . . ?
N003 C00F C00K 123.9(7) . . ?
C00K C00F H00F 118.0 . . ?
C008 C00G H00G 119.0 . . ?
C008 C00G C00J 122.0(7) . . ?
C00J C00G H00G 119.0 . . ?
C006 C00H C00L 118.4(8) . . ?
C006 C00H C1 122.4(7) . . ?
C00L C00H C1 119.2(8) . . ?
C00B C00J C00G 119.2(7) . . ?
C00B C00J H00J 120.4 . . ?
C00G C00J H00J 120.4 . . ?
C00D C00K C00F 118.5(7) . . ?
C00D C00K H00K 120.7 . . ?
C00F C00K H00K 120.7 . . ?
C00E C00L C00H 119.5(7) . . ?
C00E C00L H00L 120.3 . . ?
C00H C00L H00L 120.3 . . ?
C007 C00M H00A 109.5 . . ?
C007 C00M H00B 109.5 . . ?
C007 C00M H00E 109.5 . . ?
H00A C00M H00B 109.5 . . ?
H00A C00M H00E 109.5 . . ?
H00B C00M H00E 109.5 . . ?
C00H C1 H1A 108.7 . . ?
C00H C1 H1B 108.7 . . ?
C00H C1 C2 114.1(11) . . ?
H1A C1 H1B 107.6 . . ?
C2 C1 H1A 108.7 . . ?
C2 C1 H1B 108.7 . . ?
C5 O1 H1AA 109.5 . . ?
C5A O1 H1BB 109.5 . . ?
C1 C2 H2A 103.6 . . ?
C1 C2 H2B 127.9 . . ?
C3 C2 C1 152.7(19) . . ?
C3 C2 H2A 103.6 . . ?
C3A C2 C1 104.3(19) . . ?
C3A C2 H2B 127.9 . . ?
C2 C3 H3 124.3 . . ?
C2 C3 C5 111.4(17) . . ?
C5 C3 H3 124.3 . . ?
O1 C5 C3 99.8(18) . . ?
O1 C5 H5A 111.8 . . ?
O1 C5 H5B 111.8 . . ?
C3 C5 H5A 111.8 . . ?
C3 C5 H5B 111.8 . . ?
H5A C5 H5B 109.5 . . ?
C2 C3A H3A 126.0 . . ?
C2 C3A C5A 108(2) . . ?
C5A C3A H3A 126.0 . . ?
O1 C5A C3A 98.3(19) . . ?
O1 C5A H5AA 112.1 . . ?
O1 C5A H5AB 112.1 . . ?
C3A C5A H5AA 112.1 . . ?
C3A C5A H5AB 112.1 . . ?
H5AA C5A H5AB 109.7 . . ?

loop_
_geom_bond_atom_site_label_1
_geom_bond_atom_site_label_2
_geom_bond_distance
_geom_bond_site_symmetry_2
_geom_bond_publ_flag
Br01 C00E 1.897(6) . ?
N002 C00A 1.332(9) . ?
N002 C00B 1.403(8) . ?
N002 H002 0.70(5) . ?
N003 C009 1.373(8) . ?
N003 C00F 1.299(9) . ?
O004 C00A 1.219(8) . ?
C005 C008 1.410(10) . ?
C005 C009 1.427(8) . ?
C005 C00D 1.394(10) . ?
C006 C007 1.410(10) . ?
C006 C00A 1.514(9) . ?
C006 C00H 1.378(10) . ?
C007 C00C 1.396(9) . ?
C007 C00M 1.503(10) . ?
C008 H008 0.9500 . ?
C008 C00G 1.351(11) . ?
C009 C00B 1.416(9) . ?
C00B C00J 1.367(9) . ?
C00C H00C 0.9500 . ?
C00C C00E 1.353(11) . ?
C00D H00D 0.9500 . ?
C00D C00K 1.341(11) . ?
C00E C00L 1.374(12) . ?
C00F H00F 0.9500 . ?
C00F C00K 1.426(10) . ?
C00G H00G 0.9500 . ?
C00G C00J 1.400(10) . ?
C00H C00L 1.397(11) . ?
C00H C1 1.502(13) . ?
C00J H00J 0.9500 . ?
C00K H00K 0.9500 . ?
C00L H00L 0.9500 . ?
C00M H00A 0.9800 . ?
C00M H00B 0.9800 . ?
C00M H00E 0.9800 . ?
C1 H1A 0.9900 . ?
C1 H1B 0.9900 . ?
C1 C2 1.53(2) . ?
O1 H1AA 0.8400 . ?
O1 H1BB 0.8400 . ?
O1 C5 1.430(19) . ?
O1 C5A 1.442(19) . ?
C2 H2A 0.9500 . ?
C2 H2B 0.9500 . ?
C2 C3 1.42(2) . ?
C2 C3A 1.42(2) . ?
C3 H3 0.9500 . ?
C3 C5 1.47(4) . ?
C5 H5A 0.9900 . ?
C5 H5B 0.9900 . ?
C3A H3A 0.9500 . ?
C3A C5A 1.54(4) . ?
C5A H5AA 0.9900 . ?
C5A H5AB 0.9900 . ?

loop_
_geom_torsion_atom_site_label_1
_geom_torsion_atom_site_label_2
_geom_torsion_atom_site_label_3
_geom_torsion_atom_site_label_4
_geom_torsion
_geom_torsion_site_symmetry_1
_geom_torsion_site_symmetry_2
_geom_torsion_site_symmetry_3
_geom_torsion_site_symmetry_4
_geom_torsion_publ_flag
Br01 C00E C00L C00H -178.7(6) . . . . ?
N002 C00B C00J C00G 179.3(7) . . . . ?
N003 C009 C00B N002 0.9(9) . . . . ?
N003 C009 C00B C00J -178.7(7) . . . . ?
N003 C00F C00K C00D 0.1(13) . . . . ?
C005 C008 C00G C00J -0.4(12) . . . . ?
C005 C009 C00B N002 -179.3(6) . . . . ?
C005 C009 C00B C00J 1.0(10) . . . . ?
C005 C00D C00K C00F 0.4(12) . . . . ?
C006 C007 C00C C00E -1.5(10) . . . . ?
C006 C00H C00L C00E -1.4(12) . . . . ?
C006 C00H C1 C2 -74.8(14) . . . . ?
C007 C006 C00A N002 -71.4(9) . . . . ?
C007 C006 C00A O004 111.4(9) . . . . ?
C007 C006 C00H C00L 1.3(11) . . . . ?
C007 C006 C00H C1 179.5(9) . . . . ?
C007 C00C C00E Br01 -179.9(5) . . . . ?
C007 C00C C00E C00L 1.4(10) . . . . ?
C008 C005 C009 N003 179.1(6) . . . . ?
C008 C005 C009 C00B -0.6(10) . . . . ?
C008 C005 C00D C00K 179.9(8) . . . . ?
C008 C00G C00J C00B 0.8(12) . . . . ?
C009 N003 C00F C00K -1.0(12) . . . . ?
C009 C005 C008 C00G 0.3(11) . . . . ?
C009 C005 C00D C00K 0.1(11) . . . . ?
C009 C00B C00J C00G -1.1(11) . . . . ?
C00A N002 C00B C009 -170.1(8) . . . . ?
C00A N002 C00B C00J 9.5(13) . . . . ?
C00A C006 C007 C00C 179.9(6) . . . . ?
C00A C006 C007 C00M -2.1(10) . . . . ?
C00A C006 C00H C00L -178.5(7) . . . . ?
C00A C006 C00H C1 -0.4(12) . . . . ?
C00B N002 C00A O004 -0.7(15) . . . . ?
C00B N002 C00A C006 -177.8(7) . . . . ?
C00C C00E C00L C00H 0.0(11) . . . . ?
C00D C005 C008 C00G -179.4(7) . . . . ?
C00D C005 C009 N003 -1.1(10) . . . . ?
C00D C005 C009 C00B 179.1(6) . . . . ?
C00F N003 C009 C005 1.5(10) . . . . ?
C00F N003 C009 C00B -178.7(7) . . . . ?
C00H C006 C007 C00C 0.1(10) . . . . ?
C00H C006 C007 C00M 178.1(7) . . . . ?
C00H C006 C00A N002 108.4(9) . . . . ?
C00H C006 C00A O004 -68.7(11) . . . . ?
C00H C1 C2 C3 -116(4) . . . . ?
C00H C1 C2 C3A -110.3(16) . . . . ?
C00L C00H C1 C2 103.3(12) . . . . ?
C00M C007 C00C C00E -179.5(7) . . . . ?
C1 C00H C00L C00E -179.6(8) . . . . ?
C1 C2 C3 C5 12(5) . . . . ?
C1 C2 C3A C5A 179.7(16) . . . . ?
C2 C3 C5 O1 126.4(19) . . . . ?
C2 C3A C5A O1 -127(2) . . . . ?
